data_4129577
loop_
_publ_author_name
'Nava, Matthew'
'Lopez, Nazario'
'M\"uller, Peter'
'Wu, Gang'
'Nocera, Daniel G.'
'Cummins, Christopher C.'

_publ_section_title
;
 Anion-Receptor Mediated Oxidation of Carbon Monoxide to Carbonate by
 Peroxide Dianion.
;
_journal_issue 46
_journal_name_full 'Journal of the American Chemical Society'
_journal_page_first 14562
_journal_page_last 14565
_journal_paper_doi 10.1021/jacs.5b08495
_journal_volume 137
_journal_year 2015
_chemical_formula_sum 'C81 H138 N10 O9'
_chemical_formula_weight 1396.01
_space_group_crystal_system monoclinic
_space_group_IT_number 15
_space_group_name_Hall '-C 2yc'
_space_group_name_H-M_alt 'C 1 2/c 1'
_atom_sites_solution_hydrogens mixed
_atom_sites_solution_primary direct
_atom_sites_solution_secondary difmap
_audit_creation_method SHELXL-2014/6
_cell_angle_alpha 90
_cell_angle_beta 116.7149(8)
_cell_angle_gamma 90
_cell_formula_units_Z 4
_cell_length_a 25.0676(9)
_cell_length_b 13.6347(5)
_cell_length_c 27.5542(14)
_cell_measurement_reflns_used 9726
_cell_measurement_temperature 100(2)
_cell_measurement_theta_max 31.15
_cell_measurement_theta_min 2.67
_cell_volume 8412.4(6)
_computing_cell_refinement 'SAINT 7.46A (Bruker-AXS, 2015)'
_computing_data_collection 'APEX2 v2011.4.0 (Bruker-AXS, 2015)'
_computing_data_reduction 'SAINT 7.46A (Bruker-AXS, 2015)'
_computing_molecular_graphics 'Bruker SHELXTL'
_computing_publication_material 'Bruker SHELXTL'
_computing_structure_refinement 'SHELXL-2014/6 (Sheldrick, 2014)'
_computing_structure_solution 'SHELXS-2015 (Sheldrick, 2015)'
_diffrn_ambient_temperature 100(2)
_diffrn_detector_area_resol_mean 8.3
_diffrn_measured_fraction_theta_full 0.999
_diffrn_measured_fraction_theta_max 0.999
_diffrn_measurement_device_type 'Bruker Smart APEX2 CCD'
_diffrn_measurement_method '\f and \w scans'
_diffrn_radiation_type MoK\a
_diffrn_radiation_wavelength 0.71073
_diffrn_reflns_av_R_equivalents 0.0402
_diffrn_reflns_av_unetI/netI 0.0196
_diffrn_reflns_Laue_measured_fraction_full 0.999
_diffrn_reflns_Laue_measured_fraction_max 0.999
_diffrn_reflns_limit_h_max 35
_diffrn_reflns_limit_h_min -35
_diffrn_reflns_limit_k_max 19
_diffrn_reflns_limit_k_min -19
_diffrn_reflns_limit_l_max 39
_diffrn_reflns_limit_l_min -39
_diffrn_reflns_number 147108
_diffrn_reflns_point_group_measured_fraction_full 0.999
_diffrn_reflns_point_group_measured_fraction_max 0.999
_diffrn_reflns_theta_full 25.242
_diffrn_reflns_theta_max 30.507
_diffrn_reflns_theta_min 1.655
_diffrn_source 'I\mS micro-focus sealed tube, multilayer optics'
_exptl_absorpt_coefficient_mu 0.072
_exptl_absorpt_correction_T_max 0.7462
_exptl_absorpt_correction_T_min 0.7148
_exptl_absorpt_correction_type multi-scan
_exptl_absorpt_process_details 'SADABS (Sheldrick, 2009)'
_exptl_crystal_colour colourless
_exptl_crystal_density_diffrn 1.102
_exptl_crystal_density_method 'not measured'
_exptl_crystal_description block
_exptl_crystal_F_000 3064
_exptl_crystal_size_max 0.550
_exptl_crystal_size_mid 0.450
_exptl_crystal_size_min 0.330
_refine_diff_density_max 1.200
_refine_diff_density_min -0.433
_refine_diff_density_rms 0.057
_refine_ls_extinction_method none
_refine_ls_goodness_of_fit_ref 1.027
_refine_ls_hydrogen_treatment mixed
_refine_ls_matrix_type full
_refine_ls_number_parameters 668
_refine_ls_number_reflns 12842
_refine_ls_number_restraints 1217
_refine_ls_restrained_S_all 1.016
_refine_ls_R_factor_all 0.0748
_refine_ls_R_factor_gt 0.0584
_refine_ls_shift/su_max 0.001
_refine_ls_shift/su_mean 0.000
_refine_ls_structure_factor_coef Fsqd
_refine_ls_weighting_details 'w=1/[\s^2^(Fo^2^)+(0.0943P)^2^+7.7268P] where P=(Fo^2^+2Fc^2^)/3'
_refine_ls_weighting_scheme calc
_refine_ls_wR_factor_gt 0.1635
_refine_ls_wR_factor_ref 0.1819
_reflns_Friedel_coverage 0.000
_reflns_number_gt 10009
_reflns_number_total 12842
_reflns_threshold_expression 'I > 2\s(I)'
_cod_data_source_file ja5b08495_si_003.cif
_cod_data_source_block X15134
_cod_original_sg_symbol_H-M 'C 2/c'
_cod_database_code 4129577
_shelx_space_group_comment
; 
The symmetry employed for this shelxl refinement is uniquely defined 
by the following loop, which should always be used as a source of 
symmetry information in preference to the above space-group names. 
They are only intended as comments. 
;
_shelx_estimated_absorpt_t_min 0.962
_shelx_estimated_absorpt_t_max 0.977
_shelxl_version_number 2014/6

loop_
_space_group_symop_operation_xyz
'x, y, z'
'-x, y, -z+1/2'
'x+1/2, y+1/2, z'
'-x+1/2, y+1/2, -z+1/2'
'-x, -y, -z'
'x, -y, z-1/2'
'-x+1/2, -y+1/2, -z'
'x+1/2, -y+1/2, z-1/2'

loop_
_atom_site_label
_atom_site_type_symbol
_atom_site_fract_x
_atom_site_fract_y
_atom_site_fract_z
_atom_site_U_iso_or_equiv
_atom_site_adp_type
_atom_site_occupancy
_atom_site_site_symmetry_order
_atom_site_calc_flag
_atom_site_refinement_flags_posn
_atom_site_refinement_flags_adp
_atom_site_refinement_flags_occupancy
_atom_site_disorder_assembly
_atom_site_disorder_group
N5 N 0.55411(5) 0.71991(10) 0.13976(4) 0.0305(2) Uani 1 1 d D U . . .
C1 C 0.58788(8) 0.81072(15) 0.14593(6) 0.0462(4) Uani 1 1 d D U . . .
H1A H 0.5846 0.8304 0.1101 0.055 Uiso 1 1 calc R U . . .
H1B H 0.6306 0.7986 0.1705 0.055 Uiso 1 1 calc R U . . .
C2 C 0.56564(9) 0.89333(13) 0.16860(6) 0.0482(5) Uani 1 1 d D U . . .
H2A H 0.5779 0.9568 0.1593 0.058 Uiso 1 1 calc R U . . .
H2B H 0.5215 0.8917 0.1516 0.058 Uiso 1 1 calc R U . . .
N1 N 0.58887(6) 0.88640(10) 0.22714(5) 0.0367(3) Uani 1 1 d D . . . .
H1 H 0.5655(7) 0.8609(14) 0.2399(6) 0.044 Uiso 1 1 d D U . . .
C3 C 0.64301(6) 0.92391(9) 0.25947(5) 0.0276(3) Uani 1 1 d D . . . .
O1 O 0.67441(5) 0.96585(8) 0.24172(4) 0.0341(2) Uani 1 1 d D . . . .
C4 C 0.66310(6) 0.91465(9) 0.31949(5) 0.0240(2) Uani 1 1 d D . . . .
C5 C 0.70697(6) 0.97926(10) 0.35382(5) 0.0286(3) Uani 1 1 d D . . . .
H5 H 0.7244 1.0245 0.3389 0.034 Uiso 1 1 calc R U . . .
C6 C 0.72574(6) 0.97845(10) 0.40984(5) 0.0304(3) Uani 1 1 d D . . . .
C7 C 0.70038(6) 0.90906(9) 0.43055(5) 0.0272(2) Uani 1 1 d D . . . .
H7 H 0.7134 0.9061 0.4687 0.033 Uiso 1 1 calc R U . . .
C8 C 0.65656(5) 0.84422(9) 0.39688(5) 0.0230(2) Uani 1 1 d D . . . .
C9 C 0.63798(6) 0.84691(9) 0.34090(5) 0.0240(2) Uani 1 1 d D . . . .
H9 H 0.6083 0.8026 0.3176 0.029 Uiso 1 1 calc R U . . .
C10 C 0.62840(6) 0.77782(9) 0.42244(5) 0.0242(2) Uani 1 1 d D . . . .
O2 O 0.64585(5) 0.77890(7) 0.47232(4) 0.0316(2) Uani 1 1 d D . . . .
N2 N 0.58288(5) 0.72101(8) 0.38904(4) 0.0252(2) Uani 1 1 d D . . . .
H2 H 0.5734(7) 0.7157(12) 0.3542(4) 0.030 Uiso 1 1 d D U . . .
C11 C 0.55066(6) 0.66039(10) 0.41042(6) 0.0283(3) Uani 1 1 d D . . . .
H11A H 0.5785 0.6376 0.4473 0.034 Uiso 1 1 calc R U . . .
H11B H 0.5347 0.6019 0.3870 0.034 Uiso 1 1 calc R U . . .
C12 C 0.49919(6) 0.71658(11) 0.41295(5) 0.0285(3) Uani 1 1 d D . . . .
H12A H 0.4888 0.6849 0.4399 0.034 Uiso 1 1 calc R U . . .
H12B H 0.5124 0.7844 0.4254 0.034 Uiso 1 1 calc R U . . .
C13 C 0.77172(8) 1.05110(13) 0.44865(6) 0.0428(4) Uani 1 1 d D . . . .
C14 C 0.82723(8) 0.99466(16) 0.48728(7) 0.0495(4) Uani 1 1 d D . . . .
H14A H 0.8457 0.9634 0.4665 0.074 Uiso 1 1 calc R U . . .
H14B H 0.8159 0.9443 0.5063 0.074 Uiso 1 1 calc R U . . .
H14C H 0.8558 1.0401 0.5139 0.074 Uiso 1 1 calc R U . . .
C15 C 0.74486(10) 1.10471(13) 0.48210(8) 0.0523(5) Uani 1 1 d D . . . .
H15A H 0.7356 1.0568 0.5038 0.078 Uiso 1 1 calc R U . . .
H15B H 0.7082 1.1387 0.4574 0.078 Uiso 1 1 calc R U . . .
H15C H 0.7738 1.1525 0.5063 0.078 Uiso 1 1 calc R U . . .
C16 C 0.78866(14) 1.1286(2) 0.41841(8) 0.0827(10) Uani 1 1 d D . . . .
H16A H 0.8159 1.1762 0.4444 0.124 Uiso 1 1 calc R U . . .
H16B H 0.7526 1.1625 0.3925 0.124 Uiso 1 1 calc R U . . .
H16C H 0.8084 1.0973 0.3988 0.124 Uiso 1 1 calc R U . . .
C21 C 0.5950(5) 0.6445(10) 0.1485(3) 0.0263(6) Uani 0.339(2) 1 d D U P A -1
H21A H 0.6238 0.6650 0.1350 0.032 Uiso 0.339(2) 1 calc R U P A -1
H21B H 0.5735 0.5858 0.1277 0.032 Uiso 0.339(2) 1 calc R U P A -1
C22 C 0.6287(4) 0.6181(7) 0.2083(3) 0.0224(7) Uani 0.339(2) 1 d D U P A -1
H22A H 0.6642 0.5784 0.2145 0.027 Uiso 0.339(2) 1 calc R U P A -1
H22B H 0.6425 0.6788 0.2302 0.027 Uiso 0.339(2) 1 calc R U P A -1
N3 N 0.5905(7) 0.5631(8) 0.2255(5) 0.0210(8) Uani 0.339(2) 1 d D U P A -1
H3 H 0.579(3) 0.593(2) 0.248(2) 0.025 Uiso 0.339(2) 1 d D U P A -1
C23 C 0.5806(5) 0.4681(8) 0.2128(5) 0.0204(5) Uani 0.339(2) 1 d D U P A -1
O3 O 0.6038(4) 0.4260(9) 0.1868(3) 0.0237(7) Uani 0.339(2) 1 d D U P A -1
C24 C 0.5402(5) 0.4128(7) 0.2300(4) 0.0206(16) Uani 0.339(2) 1 d D U P A -1
C25 C 0.5380(3) 0.3106(4) 0.2257(3) 0.0218(11) Uani 0.339(2) 1 d D U P A -1
H25 H 0.5627 0.2792 0.2124 0.026 Uiso 0.339(2) 1 calc R U P A -1
C26 C 0.5017(2) 0.2525(2) 0.23987(15) 0.0217(8) Uani 0.339(2) 1 d D U P A -1
C27 C 0.4670(3) 0.2994(4) 0.2606(3) 0.0245(12) Uani 0.339(2) 1 d D U P A -1
H27 H 0.4430 0.2615 0.2721 0.029 Uiso 0.339(2) 1 calc R U P A -1
C28 C 0.4671(6) 0.4027(8) 0.2648(6) 0.0207(17) Uani 0.339(2) 1 d D U P A -1
C29 C 0.5045(11) 0.4584(7) 0.2501(12) 0.0206(18) Uani 0.339(2) 1 d D U P A -1
H29 H 0.5056 0.5277 0.2538 0.025 Uiso 0.339(2) 1 calc R U P A -1
C30 C 0.4272(7) 0.4490(5) 0.2854(6) 0.0204(5) Uani 0.339(2) 1 d D U P A -1
O4 O 0.4050(3) 0.4002(3) 0.3103(4) 0.0237(7) Uani 0.339(2) 1 d D U P A -1
N4 N 0.4132(6) 0.5443(6) 0.2733(4) 0.0210(8) Uani 0.339(2) 1 d D U P A -1
H4 H 0.433(4) 0.582(2) 0.261(5) 0.025 Uiso 0.339(2) 1 d D U P A -1
C31 C 0.3772(4) 0.5951(4) 0.2944(3) 0.0224(7) Uani 0.339(2) 1 d D U P A -1
H31A H 0.3422 0.5542 0.2888 0.027 Uiso 0.339(2) 1 calc R U P A -1
H31B H 0.3622 0.6575 0.2745 0.027 Uiso 0.339(2) 1 calc R U P A -1
C32 C 0.4150(4) 0.6170(6) 0.3568(3) 0.0263(6) Uani 0.339(2) 1 d D U P A -1
H32A H 0.4455 0.5654 0.3743 0.032 Uiso 0.339(2) 1 calc R U P A -1
H32B H 0.3890 0.6198 0.3751 0.032 Uiso 0.339(2) 1 calc R U P A -1
C33 C 0.4975(2) 0.1410(3) 0.23218(18) 0.0323(9) Uani 0.339(2) 1 d D U P A -1
C34 C 0.4316(2) 0.1127(4) 0.1953(3) 0.0453(12) Uani 0.339(2) 1 d D U P A -1
H34A H 0.4179 0.1454 0.1600 0.068 Uiso 0.339(2) 1 calc R U P A -1
H34B H 0.4286 0.0414 0.1900 0.068 Uiso 0.339(2) 1 calc R U P A -1
H34C H 0.4067 0.1333 0.2125 0.068 Uiso 0.339(2) 1 calc R U P A -1
C35 C 0.5195(4) 0.0909(5) 0.2870(3) 0.0479(15) Uani 0.339(2) 1 d D U P A -1
H35A H 0.4962 0.1140 0.3054 0.072 Uiso 0.339(2) 1 calc R U P A -1
H35B H 0.5148 0.0197 0.2818 0.072 Uiso 0.339(2) 1 calc R U P A -1
H35C H 0.5618 0.1066 0.3093 0.072 Uiso 0.339(2) 1 calc R U P A -1
C36 C 0.5341(2) 0.1043(3) 0.2041(2) 0.0428(12) Uani 0.339(2) 1 d D U P A -1
H36A H 0.5202 0.1362 0.1686 0.064 Uiso 0.339(2) 1 calc R U P A -1
H36B H 0.5764 0.1199 0.2266 0.064 Uiso 0.339(2) 1 calc R U P A -1
H36C H 0.5294 0.0331 0.1991 0.064 Uiso 0.339(2) 1 calc R U P A -1
C21A C 0.5982(9) 0.6444(15) 0.1562(6) 0.0263(6) Uani 0.161(2) 1 d D U P A -2
H21C H 0.6297 0.6643 0.1459 0.032 Uiso 0.161(2) 1 calc R U P A -2
H21D H 0.5793 0.5842 0.1356 0.032 Uiso 0.161(2) 1 calc R U P A -2
C22A C 0.6273(8) 0.6197(16) 0.2154(6) 0.0224(7) Uani 0.161(2) 1 d D U P A -2
H22C H 0.6649 0.5835 0.2245 0.027 Uiso 0.161(2) 1 calc R U P A -2
H22D H 0.6377 0.6811 0.2369 0.027 Uiso 0.161(2) 1 calc R U P A -2
N3A N 0.5887(14) 0.5602(15) 0.2304(12) 0.0210(8) Uani 0.161(2) 1 d D U P A -2
H3A H 0.568(8) 0.590(4) 0.244(8) 0.025 Uiso 0.161(2) 1 d D U P A -2
C23A C 0.5823(10) 0.4651(14) 0.2168(10) 0.0204(5) Uani 0.161(2) 1 d D U P A -2
O3A O 0.6082(9) 0.4210(19) 0.1939(8) 0.0237(7) Uani 0.161(2) 1 d D U P A -2
C24A C 0.5343(7) 0.4094(10) 0.2240(7) 0.022(2) Uani 0.161(2) 1 d D U P A -2
C25A C 0.5187(4) 0.3157(6) 0.2012(5) 0.0280(18) Uani 0.161(2) 1 d D U P A -2
H25A H 0.5383 0.2891 0.1817 0.034 Uiso 0.161(2) 1 calc R U P A -2
C26A C 0.4750(4) 0.2607(5) 0.2066(4) 0.0309(16) Uani 0.161(2) 1 d D U P A -2
C27A C 0.4481(5) 0.3024(6) 0.2365(5) 0.0292(18) Uani 0.161(2) 1 d D U P A -2
H27A H 0.4189 0.2655 0.2416 0.035 Uiso 0.161(2) 1 calc R U P A -2
C28A C 0.4626(11) 0.3964(12) 0.2592(11) 0.021(2) Uani 0.161(2) 1 d D U P A -2
C29A C 0.5064(14) 0.4505(15) 0.2527(15) 0.020(3) Uani 0.161(2) 1 d D U P A -2
H29A H 0.5168 0.5145 0.2676 0.024 Uiso 0.161(2) 1 calc R U P A -2
C30A C 0.4288(12) 0.4378(10) 0.2873(11) 0.0204(5) Uani 0.161(2) 1 d D U P A -2
O4A O 0.4108(6) 0.3818(7) 0.3123(7) 0.0237(7) Uani 0.161(2) 1 d D U P A -2
N4A N 0.4152(9) 0.5332(10) 0.2794(8) 0.0210(8) Uani 0.161(2) 1 d D U P A -2
H4A H 0.434(6) 0.575(2) 0.268(6) 0.025 Uiso 0.161(2) 1 d D U P A -2
C31A C 0.3766(6) 0.5776(8) 0.3004(5) 0.0224(7) Uani 0.161(2) 1 d D U P A -2
H31C H 0.3522 0.5253 0.3056 0.027 Uiso 0.161(2) 1 calc R U P A -2
H31D H 0.3489 0.6237 0.2728 0.027 Uiso 0.161(2) 1 calc R U P A -2
C32A C 0.4101(12) 0.6333(13) 0.3545(8) 0.0263(6) Uani 0.161(2) 1 d D U P A -2
H32C H 0.3798 0.6521 0.3666 0.032 Uiso 0.161(2) 1 calc R U P A -2
H32D H 0.4367 0.5850 0.3813 0.032 Uiso 0.161(2) 1 calc R U P A -2
C33A C 0.4538(4) 0.1613(6) 0.1778(4) 0.0397(19) Uani 0.161(2) 1 d D U P A -2
C34A C 0.4813(4) 0.1222(6) 0.1384(4) 0.0348(19) Uani 0.161(2) 1 d D U P A -2
H34D H 0.5248 0.1168 0.1591 0.052 Uiso 0.161(2) 1 calc R U P A -2
H34E H 0.4644 0.0576 0.1240 0.052 Uiso 0.161(2) 1 calc R U P A -2
H34F H 0.4713 0.1683 0.1083 0.052 Uiso 0.161(2) 1 calc R U P A -2
C35A C 0.4618(10) 0.0837(12) 0.2195(7) 0.065(4) Uani 0.161(2) 1 d D U P A -2
H35D H 0.5043 0.0767 0.2445 0.098 Uiso 0.161(2) 1 calc R U P A -2
H35E H 0.4400 0.1028 0.2399 0.098 Uiso 0.161(2) 1 calc R U P A -2
H35F H 0.4462 0.0210 0.2011 0.098 Uiso 0.161(2) 1 calc R U P A -2
C36A C 0.3897(4) 0.1662(8) 0.1429(5) 0.047(2) Uani 0.161(2) 1 d D U P A -2
H36D H 0.3814 0.2157 0.1146 0.070 Uiso 0.161(2) 1 calc R U P A -2
H36E H 0.3754 0.1021 0.1259 0.070 Uiso 0.161(2) 1 calc R U P A -2
H36F H 0.3692 0.1839 0.1647 0.070 Uiso 0.161(2) 1 calc R U P A -2
N6 N 0.66559(5) 0.83962(8) 0.61594(4) 0.0245(2) Uani 1 1 d D . . . .
C61 C 0.72359(6) 0.84369(9) 0.61086(5) 0.0257(2) Uani 1 1 d D . . . .
H61A H 0.7499 0.7901 0.6331 0.031 Uiso 1 1 calc R U . . .
H61B H 0.7143 0.8307 0.5725 0.031 Uiso 1 1 calc R U . . .
C62 C 0.75807(6) 0.93944(10) 0.62803(6) 0.0275(2) Uani 1 1 d D . . . .
H62A H 0.7660 0.9560 0.6657 0.033 Uiso 1 1 calc R U . . .
H62B H 0.7342 0.9932 0.6038 0.033 Uiso 1 1 calc R U . . .
C63 C 0.81704(6) 0.92845(11) 0.62480(6) 0.0311(3) Uani 1 1 d D . . . .
H63A H 0.8430 0.8818 0.6531 0.037 Uiso 1 1 calc R U . . .
H63B H 0.8090 0.9005 0.5890 0.037 Uiso 1 1 calc R U . . .
C64 C 0.84982(6) 1.02533(13) 0.63239(6) 0.0362(3) Uani 1 1 d D . . . .
H64A H 0.8256 1.0702 0.6029 0.054 Uiso 1 1 calc R U . . .
H64B H 0.8881 1.0139 0.6318 0.054 Uiso 1 1 calc R U . . .
H64C H 0.8569 1.0543 0.6673 0.054 Uiso 1 1 calc R U . . .
C65 C 0.67786(6) 0.83975(10) 0.67546(5) 0.0272(2) Uani 1 1 d D . . . .
H65A H 0.7032 0.8973 0.6934 0.033 Uiso 1 1 calc R U . . .
H65B H 0.6394 0.8489 0.6768 0.033 Uiso 1 1 calc R U . . .
C66 C 0.70796(6) 0.74918(10) 0.70828(5) 0.0281(3) Uani 1 1 d D . . . .
H66A H 0.7462 0.7373 0.7068 0.034 Uiso 1 1 calc R U . . .
H66B H 0.6820 0.6912 0.6929 0.034 Uiso 1 1 calc R U . . .
C67 C 0.71966(7) 0.76444(11) 0.76737(6) 0.0330(3) Uani 1 1 d D . . . .
H67A H 0.7526 0.8122 0.7849 0.040 Uiso 1 1 calc R U . . .
H67B H 0.6835 0.7923 0.7679 0.040 Uiso 1 1 calc R U . . .
C68 C 0.73607(7) 0.66940(12) 0.79954(6) 0.0354(3) Uani 1 1 d D . . . .
H68A H 0.7025 0.6235 0.7838 0.053 Uiso 1 1 calc R U . . .
H68B H 0.7451 0.6829 0.8374 0.053 Uiso 1 1 calc R U . . .
H68C H 0.7712 0.6405 0.7982 0.053 Uiso 1 1 calc R U . . .
C69 C 0.63426(6) 0.74608(10) 0.58703(5) 0.0288(3) Uani 1 1 d D . . . .
H69A H 0.6296 0.7481 0.5494 0.035 Uiso 1 1 calc R U . . .
H69B H 0.6604 0.6897 0.6055 0.035 Uiso 1 1 calc R U . . .
C70 C 0.57360(7) 0.72773(11) 0.58454(6) 0.0344(3) Uani 1 1 d D . . . .
H70A H 0.5448 0.7774 0.5610 0.041 Uiso 1 1 calc R U . . .
H70B H 0.5762 0.7332 0.6214 0.041 Uiso 1 1 calc R U . . .
C71 C 0.55205(8) 0.62489(11) 0.56169(6) 0.0383(3) Uani 1 1 d D . . . .
H71A H 0.5530 0.6184 0.5263 0.046 Uiso 1 1 calc R U . . .
H71B H 0.5798 0.5756 0.5868 0.046 Uiso 1 1 calc R U . . .
C72 C 0.48939(9) 0.60349(15) 0.55390(8) 0.0537(5) Uani 1 1 d D . . . .
H72A H 0.4883 0.6084 0.5889 0.081 Uiso 1 1 calc R U . . .
H72B H 0.4778 0.5371 0.5393 0.081 Uiso 1 1 calc R U . . .
H72C H 0.4615 0.6511 0.5284 0.081 Uiso 1 1 calc R U . . .
C73 C 0.62723(6) 0.92926(9) 0.59056(5) 0.0266(2) Uani 1 1 d D . . . .
H73A H 0.6494 0.9882 0.6104 0.032 Uiso 1 1 calc R U . . .
H73B H 0.5907 0.9245 0.5958 0.032 Uiso 1 1 calc R U . . .
C74 C 0.60860(7) 0.94394(10) 0.53030(6) 0.0314(3) Uani 1 1 d D . . . .
H74A H 0.5793 0.8929 0.5091 0.038 Uiso 1 1 calc R U . . .
H74B H 0.6439 0.9369 0.5235 0.038 Uiso 1 1 calc R U . . .
C75 C 0.58099(8) 1.04509(11) 0.51163(6) 0.0379(3) Uani 1 1 d D U . . .
H75A H 0.6103 1.0963 0.5327 0.045 Uiso 0.712(5) 1 calc R U P B 1
H75B H 0.5456 1.0523 0.5184 0.045 Uiso 0.712(5) 1 calc R U P B 1
H75C H 0.5575 1.0424 0.4716 0.045 Uiso 0.288(5) 1 calc R U P B 2
H75D H 0.5521 1.0555 0.5266 0.045 Uiso 0.288(5) 1 calc R U P B 2
C76 C 0.56241(11) 1.05888(18) 0.45116(9) 0.0422(6) Uani 0.712(5) 1 d D U P B 1
H76A H 0.5968 1.0471 0.4441 0.063 Uiso 0.712(5) 1 calc R U P B 1
H76B H 0.5479 1.1260 0.4405 0.063 Uiso 0.712(5) 1 calc R U P B 1
H76C H 0.5305 1.0124 0.4301 0.063 Uiso 0.712(5) 1 calc R U P B 1
C76A C 0.6175(3) 1.1299(4) 0.5241(2) 0.0395(14) Uani 0.288(5) 1 d D U P B 2
H76D H 0.5923 1.1879 0.5090 0.059 Uiso 0.288(5) 1 calc R U P B 2
H76E H 0.6400 1.1368 0.5636 0.059 Uiso 0.288(5) 1 calc R U P B 2
H76F H 0.6454 1.1237 0.5083 0.059 Uiso 0.288(5) 1 calc R U P B 2
C81 C 0.5000 0.72312(13) 0.2500 0.0254(3) Uani 1 2 d S T P . .
O5 O 0.5000 0.81758(10) 0.2500 0.0344(3) Uani 1 2 d S T P . .
O6 O 0.54761(4) 0.67552(7) 0.28156(4) 0.0277(2) Uani 1 1 d . . . . .

loop_
_atom_site_aniso_label
_atom_site_aniso_U_11
_atom_site_aniso_U_22
_atom_site_aniso_U_33
_atom_site_aniso_U_23
_atom_site_aniso_U_13
_atom_site_aniso_U_12
N5 0.0246(5) 0.0459(7) 0.0212(5) 0.0054(4) 0.0105(4) -0.0008(5)
C1 0.0403(8) 0.0732(11) 0.0226(6) 0.0065(7) 0.0120(6) -0.0241(8)
C2 0.0572(10) 0.0465(9) 0.0233(6) 0.0108(6) 0.0024(6) -0.0220(8)
N1 0.0393(7) 0.0382(6) 0.0224(5) 0.0066(5) 0.0050(5) -0.0123(5)
C3 0.0336(6) 0.0224(5) 0.0246(6) 0.0009(4) 0.0113(5) -0.0018(5)
O1 0.0431(6) 0.0318(5) 0.0296(5) 0.0001(4) 0.0182(4) -0.0087(4)
C4 0.0257(5) 0.0225(5) 0.0233(5) -0.0006(4) 0.0107(4) 0.0003(4)
C5 0.0319(6) 0.0261(6) 0.0271(6) -0.0005(5) 0.0125(5) -0.0055(5)
C6 0.0333(7) 0.0287(6) 0.0259(6) -0.0024(5) 0.0102(5) -0.0084(5)
C7 0.0310(6) 0.0262(6) 0.0235(5) -0.0020(4) 0.0114(5) -0.0030(5)
C8 0.0244(5) 0.0211(5) 0.0243(5) -0.0007(4) 0.0117(4) 0.0010(4)
C9 0.0252(5) 0.0223(5) 0.0237(5) -0.0015(4) 0.0104(5) -0.0005(4)
C10 0.0260(5) 0.0232(5) 0.0257(6) -0.0007(4) 0.0135(5) 0.0014(4)
O2 0.0397(5) 0.0329(5) 0.0247(4) -0.0024(4) 0.0167(4) -0.0052(4)
N2 0.0253(5) 0.0263(5) 0.0254(5) 0.0000(4) 0.0125(4) -0.0020(4)
C11 0.0278(6) 0.0281(6) 0.0313(6) 0.0025(5) 0.0155(5) -0.0004(5)
C12 0.0279(6) 0.0374(7) 0.0214(5) -0.0024(5) 0.0122(5) 0.0006(5)
C13 0.0519(9) 0.0411(8) 0.0282(7) -0.0034(6) 0.0116(6) -0.0235(7)
C14 0.0364(8) 0.0720(12) 0.0373(8) -0.0139(8) 0.0139(7) -0.0189(8)
C15 0.0646(12) 0.0339(8) 0.0441(9) -0.0124(7) 0.0117(8) -0.0086(8)
C16 0.110(2) 0.0828(16) 0.0382(9) -0.0056(10) 0.0177(11) -0.0736(16)
C21 0.0224(11) 0.0402(19) 0.0175(11) -0.0024(12) 0.0101(9) -0.0025(13)
C22 0.0229(8) 0.0270(19) 0.0212(11) 0.0022(11) 0.0133(8) -0.0025(9)
N3 0.0251(7) 0.022(2) 0.0206(18) 0.0012(11) 0.0143(10) -0.0018(10)
C23 0.0185(11) 0.0224(18) 0.0195(11) 0.0037(11) 0.0079(8) -0.0016(10)
O3 0.0261(13) 0.0222(19) 0.0276(12) 0.0029(15) 0.0162(12) 0.0008(11)
C24 0.025(3) 0.018(2) 0.019(3) 0.000(2) 0.009(2) 0.0005(19)
C25 0.025(2) 0.0199(18) 0.019(3) 0.0003(18) 0.009(2) -0.0022(15)
C26 0.0269(15) 0.0182(12) 0.022(3) 0.0008(11) 0.013(2) -0.0019(14)
C27 0.029(3) 0.026(2) 0.019(3) -0.0039(19) 0.011(2) -0.0088(19)
C28 0.022(3) 0.025(3) 0.017(3) -0.004(2) 0.011(3) -0.001(2)
C29 0.020(4) 0.023(2) 0.019(3) 0.003(3) 0.009(3) -0.004(3)
C30 0.0185(11) 0.0224(18) 0.0195(11) 0.0037(11) 0.0079(8) -0.0016(10)
O4 0.0261(13) 0.0222(19) 0.0276(12) 0.0029(15) 0.0162(12) 0.0008(11)
N4 0.0251(7) 0.022(2) 0.0206(18) 0.0012(11) 0.0143(10) -0.0018(10)
C31 0.0229(8) 0.0270(19) 0.0212(11) 0.0022(11) 0.0133(8) -0.0025(9)
C32 0.0224(11) 0.0402(19) 0.0175(11) -0.0024(12) 0.0101(9) -0.0025(13)
C33 0.039(2) 0.0182(16) 0.045(2) -0.0022(15) 0.0238(19) -0.0053(15)
C34 0.045(3) 0.026(2) 0.067(3) -0.016(2) 0.027(2) -0.0139(19)
C35 0.072(4) 0.023(2) 0.056(3) 0.011(2) 0.036(3) 0.000(3)
C36 0.058(3) 0.0158(16) 0.069(3) -0.0091(18) 0.041(3) -0.0020(17)
C21A 0.0224(11) 0.0402(19) 0.0175(11) -0.0024(12) 0.0101(9) -0.0025(13)
C22A 0.0229(8) 0.0270(19) 0.0212(11) 0.0022(11) 0.0133(8) -0.0025(9)
N3A 0.0251(7) 0.022(2) 0.0206(18) 0.0012(11) 0.0143(10) -0.0018(10)
C23A 0.0185(11) 0.0224(18) 0.0195(11) 0.0037(11) 0.0079(8) -0.0016(10)
O3A 0.0261(13) 0.0222(19) 0.0276(12) 0.0029(15) 0.0162(12) 0.0008(11)
C24A 0.023(4) 0.022(4) 0.023(5) 0.005(3) 0.011(3) 0.001(3)
C25A 0.028(4) 0.022(3) 0.037(5) 0.000(3) 0.017(3) -0.004(3)
C26A 0.032(3) 0.022(3) 0.039(4) 0.001(3) 0.016(3) -0.003(2)
C27A 0.031(4) 0.025(3) 0.035(4) 0.000(3) 0.018(3) -0.007(3)
C28A 0.020(4) 0.024(4) 0.021(5) 0.002(3) 0.010(4) -0.002(3)
C29A 0.020(5) 0.017(4) 0.023(5) 0.003(4) 0.009(4) -0.002(4)
C30A 0.0185(11) 0.0224(18) 0.0195(11) 0.0037(11) 0.0079(8) -0.0016(10)
O4A 0.0261(13) 0.0222(19) 0.0276(12) 0.0029(15) 0.0162(12) 0.0008(11)
N4A 0.0251(7) 0.022(2) 0.0206(18) 0.0012(11) 0.0143(10) -0.0018(10)
C31A 0.0229(8) 0.0270(19) 0.0212(11) 0.0022(11) 0.0133(8) -0.0025(9)
C32A 0.0224(11) 0.0402(19) 0.0175(11) -0.0024(12) 0.0101(9) -0.0025(13)
C33A 0.046(4) 0.027(3) 0.050(4) -0.004(3) 0.025(3) -0.007(3)
C34A 0.038(4) 0.029(4) 0.047(5) 0.018(3) 0.029(4) 0.011(3)
C35A 0.086(10) 0.041(6) 0.054(6) 0.001(5) 0.020(6) -0.026(6)
C36A 0.043(4) 0.040(5) 0.064(6) -0.031(4) 0.031(4) -0.014(3)
N6 0.0287(5) 0.0225(5) 0.0245(5) -0.0035(4) 0.0139(4) -0.0021(4)
C61 0.0287(6) 0.0253(6) 0.0272(6) -0.0020(4) 0.0162(5) 0.0007(4)
C62 0.0258(6) 0.0281(6) 0.0298(6) -0.0032(5) 0.0136(5) -0.0008(5)
C63 0.0258(6) 0.0383(7) 0.0298(6) -0.0010(5) 0.0130(5) 0.0024(5)
C64 0.0267(6) 0.0495(8) 0.0312(7) -0.0025(6) 0.0119(5) -0.0066(6)
C65 0.0321(6) 0.0293(6) 0.0239(6) -0.0041(5) 0.0158(5) -0.0030(5)
C66 0.0312(6) 0.0298(6) 0.0261(6) -0.0015(5) 0.0152(5) -0.0030(5)
C67 0.0404(7) 0.0350(7) 0.0264(6) -0.0009(5) 0.0175(6) -0.0034(6)
C68 0.0363(7) 0.0407(8) 0.0301(7) 0.0028(6) 0.0156(6) -0.0038(6)
C69 0.0357(7) 0.0231(5) 0.0272(6) -0.0044(5) 0.0137(5) -0.0050(5)
C70 0.0374(7) 0.0312(7) 0.0346(7) -0.0023(5) 0.0161(6) -0.0083(6)
C71 0.0457(8) 0.0339(7) 0.0302(7) -0.0005(5) 0.0124(6) -0.0140(6)
C72 0.0476(10) 0.0525(10) 0.0505(10) 0.0030(8) 0.0127(8) -0.0228(8)
C73 0.0286(6) 0.0250(6) 0.0275(6) -0.0032(4) 0.0137(5) 0.0004(5)
C74 0.0373(7) 0.0279(6) 0.0277(6) -0.0025(5) 0.0135(5) 0.0017(5)
C75 0.0469(8) 0.0293(7) 0.0336(7) 0.0000(5) 0.0148(6) 0.0041(6)
C76 0.0454(13) 0.0392(12) 0.0358(11) 0.0069(9) 0.0128(9) 0.0104(9)
C76A 0.045(3) 0.037(3) 0.039(3) 0.004(2) 0.022(2) -0.004(2)
C81 0.0235(8) 0.0245(8) 0.0247(8) 0.000 0.0077(6) 0.000
O5 0.0285(7) 0.0230(6) 0.0417(8) 0.000 0.0071(6) 0.000
O6 0.0239(4) 0.0268(4) 0.0264(4) 0.0001(3) 0.0061(4) 0.0015(3)

loop_
_atom_type_symbol
_atom_type_description
_atom_type_scat_dispersion_real
_atom_type_scat_dispersion_imag
_atom_type_scat_source
C C 0.0033 0.0016 'International Tables Vol C Tables 4.2.6.8 and 6.1.1.4'
H H 0.0000 0.0000 'International Tables Vol C Tables 4.2.6.8 and 6.1.1.4'
N N 0.0061 0.0033 'International Tables Vol C Tables 4.2.6.8 and 6.1.1.4'
O O 0.0106 0.0060 'International Tables Vol C Tables 4.2.6.8 and 6.1.1.4'

loop_
_geom_angle_atom_site_label_1
_geom_angle_atom_site_label_2
_geom_angle_atom_site_label_3
_geom_angle
_geom_angle_site_symmetry_1
_geom_angle_site_symmetry_3
C21 N5 C1 105.2(6) . .
C21A N5 C1 104.4(10) . .
C21 N5 C12 114.8(5) . 2_655
C21A N5 C12 121.5(7) . 2_655
C1 N5 C12 111.25(11) . 2_655
N5 C1 C2 112.11(13) . .
N5 C1 H1A 109.2 . .
C2 C1 H1A 109.2 . .
N5 C1 H1B 109.2 . .
C2 C1 H1B 109.2 . .
H1A C1 H1B 107.9 . .
N1 C2 C1 111.89(15) . .
N1 C2 H2A 109.2 . .
C1 C2 H2A 109.2 . .
N1 C2 H2B 109.2 . .
C1 C2 H2B 109.2 . .
H2A C2 H2B 107.9 . .
C3 N1 C2 119.49(13) . .
C3 N1 H1 122.7(10) . .
C2 N1 H1 117.6(10) . .
O1 C3 N1 123.07(12) . .
O1 C3 C4 121.05(12) . .
N1 C3 C4 115.86(12) . .
C9 C4 C5 120.09(12) . .
C9 C4 C3 122.11(11) . .
C5 C4 C3 117.76(11) . .
C4 C5 C6 121.04(12) . .
C4 C5 H5 119.5 . .
C6 C5 H5 119.5 . .
C7 C6 C5 117.89(12) . .
C7 C6 C13 119.40(12) . .
C5 C6 C13 122.70(12) . .
C8 C7 C6 121.75(12) . .
C8 C7 H7 119.1 . .
C6 C7 H7 119.1 . .
C7 C8 C9 119.43(11) . .
C7 C8 C10 117.82(11) . .
C9 C8 C10 122.64(11) . .
C4 C9 C8 119.76(11) . .
C4 C9 H9 120.1 . .
C8 C9 H9 120.1 . .
O2 C10 N2 122.24(12) . .
O2 C10 C8 120.38(11) . .
N2 C10 C8 117.34(11) . .
C10 N2 C11 120.41(11) . .
C10 N2 H2 121.5(9) . .
C11 N2 H2 117.9(9) . .
N2 C11 C12 111.58(11) . .
N2 C11 H11A 109.3 . .
C12 C11 H11A 109.3 . .
N2 C11 H11B 109.3 . .
C12 C11 H11B 109.3 . .
H11A C11 H11B 108.0 . .
N5 C12 C11 112.47(11) 2_655 .
N5 C12 H12A 109.1 2_655 .
C11 C12 H12A 109.1 . .
N5 C12 H12B 109.1 2_655 .
C11 C12 H12B 109.1 . .
H12A C12 H12B 107.8 . .
C16 C13 C14 109.94(19) . .
C16 C13 C6 112.05(13) . .
C14 C13 C6 108.96(14) . .
C16 C13 C15 107.55(19) . .
C14 C13 C15 109.09(14) . .
C6 C13 C15 109.21(14) . .
C13 C14 H14A 109.5 . .
C13 C14 H14B 109.5 . .
H14A C14 H14B 109.5 . .
C13 C14 H14C 109.5 . .
H14A C14 H14C 109.5 . .
H14B C14 H14C 109.5 . .
C13 C15 H15A 109.5 . .
C13 C15 H15B 109.5 . .
H15A C15 H15B 109.5 . .
C13 C15 H15C 109.5 . .
H15A C15 H15C 109.5 . .
H15B C15 H15C 109.5 . .
C13 C16 H16A 109.5 . .
C13 C16 H16B 109.5 . .
H16A C16 H16B 109.5 . .
C13 C16 H16C 109.5 . .
H16A C16 H16C 109.5 . .
H16B C16 H16C 109.5 . .
N5 C21 C22 111.7(7) . .
N5 C21 H21A 109.3 . .
C22 C21 H21A 109.3 . .
N5 C21 H21B 109.3 . .
C22 C21 H21B 109.3 . .
H21A C21 H21B 107.9 . .
N3 C22 C21 110.5(8) . .
N3 C22 H22A 109.6 . .
C21 C22 H22A 109.6 . .
N3 C22 H22B 109.6 . .
C21 C22 H22B 109.6 . .
H22A C22 H22B 108.1 . .
C23 N3 C22 119.2(8) . .
C23 N3 H3 123.2(15) . .
C22 N3 H3 117.2(15) . .
O3 C23 N3 121.1(8) . .
O3 C23 C24 120.4(8) . .
N3 C23 C24 118.5(7) . .
C29 C24 C25 118.1(7) . .
C29 C24 C23 123.2(8) . .
C25 C24 C23 118.7(8) . .
C26 C25 C24 123.3(6) . .
C26 C25 H25 118.3 . .
C24 C25 H25 118.3 . .
C25 C26 C27 117.6(3) . .
C25 C26 C33 122.6(4) . .
C27 C26 C33 119.8(4) . .
C26 C27 C28 120.9(6) . .
C26 C27 H27 119.5 . .
C28 C27 H27 119.5 . .
C29 C28 C27 119.5(7) . .
C29 C28 C30 122.1(9) . .
C27 C28 C30 118.4(8) . .
C24 C29 C28 120.4(8) . .
C24 C29 H29 119.8 . .
C28 C29 H29 119.8 . .
O4 C30 N4 121.2(7) . .
O4 C30 C28 121.5(6) . .
N4 C30 C28 117.2(8) . .
C30 N4 C31 120.0(7) . .
C30 N4 H4 121.5(18) . .
C31 N4 H4 116.4(18) . .
N4 C31 C32 110.5(7) . .
N4 C31 H31A 109.6 . .
C32 C31 H31A 109.6 . .
N4 C31 H31B 109.6 . .
C32 C31 H31B 109.6 . .
H31A C31 H31B 108.1 . .
C31 C32 N5 105.8(5) . 2_655
C31 C32 H32A 110.6 . .
N5 C32 H32A 110.6 2_655 .
C31 C32 H32B 110.6 . .
N5 C32 H32B 110.6 2_655 .
H32A C32 H32B 108.7 . .
C35 C33 C36 108.9(4) . .
C35 C33 C26 109.7(4) . .
C36 C33 C26 112.1(3) . .
C35 C33 C34 110.2(5) . .
C36 C33 C34 107.0(4) . .
C26 C33 C34 108.9(4) . .
C33 C34 H34A 109.5 . .
C33 C34 H34B 109.5 . .
H34A C34 H34B 109.5 . .
C33 C34 H34C 109.5 . .
H34A C34 H34C 109.5 . .
H34B C34 H34C 109.5 . .
C33 C35 H35A 109.5 . .
C33 C35 H35B 109.5 . .
H35A C35 H35B 109.5 . .
C33 C35 H35C 109.5 . .
H35A C35 H35C 109.5 . .
H35B C35 H35C 109.5 . .
C33 C36 H36A 109.5 . .
C33 C36 H36B 109.5 . .
H36A C36 H36B 109.5 . .
C33 C36 H36C 109.5 . .
H36A C36 H36C 109.5 . .
H36B C36 H36C 109.5 . .
N5 C21A C22A 116.0(13) . .
N5 C21A H21C 108.3 . .
C22A C21A H21C 108.3 . .
N5 C21A H21D 108.3 . .
C22A C21A H21D 108.3 . .
H21C C21A H21D 107.4 . .
N3A C22A C21A 111.9(16) . .
N3A C22A H22C 109.2 . .
C21A C22A H22C 109.2 . .
N3A C22A H22D 109.2 . .
C21A C22A H22D 109.2 . .
H22C C22A H22D 107.9 . .
C23A N3A C22A 118.0(14) . .
C23A N3A H3A 124(2) . .
C22A N3A H3A 118(2) . .
O3A C23A N3A 125.9(15) . .
O3A C23A C24A 116.9(14) . .
N3A C23A C24A 116.8(13) . .
C29A C24A C25A 120.8(12) . .
C29A C24A C23A 120.6(13) . .
C25A C24A C23A 118.6(12) . .
C26A C25A C24A 121.3(9) . .
C26A C25A H25A 119.3 . .
C24A C25A H25A 119.3 . .
C25A C26A C27A 117.1(7) . .
C25A C26A C33A 121.7(7) . .
C27A C26A C33A 121.1(7) . .
C26A C27A C28A 122.6(9) . .
C26A C27A H27A 118.7 . .
C28A C27A H27A 118.7 . .
C29A C28A C27A 119.1(12) . .
C29A C28A C30A 122.0(13) . .
C27A C28A C30A 118.9(12) . .
C24A C29A C28A 119.1(14) . .
C24A C29A H29A 120.5 . .
C28A C29A H29A 120.5 . .
O4A C30A N4A 124.1(11) . .
O4A C30A C28A 119.2(12) . .
N4A C30A C28A 116.4(12) . .
C30A N4A C31A 120.2(11) . .
C30A N4A H4A 123(2) . .
C31A N4A H4A 115.6(19) . .
N4A C31A C32A 114.6(14) . .
N4A C31A H31C 108.6 . .
C32A C31A H31C 108.6 . .
N4A C31A H31D 108.6 . .
C32A C31A H31D 108.6 . .
H31C C31A H31D 107.6 . .
N5 C32A C31A 123.2(14) 2_655 .
N5 C32A H32C 106.5 2_655 .
C31A C32A H32C 106.5 . .
N5 C32A H32D 106.5 2_655 .
C31A C32A H32D 106.5 . .
H32C C32A H32D 106.5 . .
C36A C33A C35A 105.3(11) . .
C36A C33A C26A 108.9(7) . .
C35A C33A C26A 109.2(9) . .
C36A C33A C34A 104.4(8) . .
C35A C33A C34A 109.2(11) . .
C26A C33A C34A 119.0(7) . .
C33A C34A H34D 109.5 . .
C33A C34A H34E 109.5 . .
H34D C34A H34E 109.5 . .
C33A C34A H34F 109.5 . .
H34D C34A H34F 109.5 . .
H34E C34A H34F 109.5 . .
C33A C35A H35D 109.5 . .
C33A C35A H35E 109.5 . .
H35D C35A H35E 109.5 . .
C33A C35A H35F 109.5 . .
H35D C35A H35F 109.5 . .
H35E C35A H35F 109.5 . .
C33A C36A H36D 109.5 . .
C33A C36A H36E 109.5 . .
H36D C36A H36E 109.5 . .
C33A C36A H36F 109.5 . .
H36D C36A H36F 109.5 . .
H36E C36A H36F 109.5 . .
C73 N6 C69 111.27(10) . .
C73 N6 C61 111.21(10) . .
C69 N6 C61 105.76(10) . .
C73 N6 C65 105.90(9) . .
C69 N6 C65 111.76(10) . .
C61 N6 C65 111.04(10) . .
C62 C61 N6 115.84(10) . .
C62 C61 H61A 108.3 . .
N6 C61 H61A 108.3 . .
C62 C61 H61B 108.3 . .
N6 C61 H61B 108.3 . .
H61A C61 H61B 107.4 . .
C61 C62 C63 109.13(11) . .
C61 C62 H62A 109.9 . .
C63 C62 H62A 109.9 . .
C61 C62 H62B 109.9 . .
C63 C62 H62B 109.9 . .
H62A C62 H62B 108.3 . .
C64 C63 C62 112.60(12) . .
C64 C63 H63A 109.1 . .
C62 C63 H63A 109.1 . .
C64 C63 H63B 109.1 . .
C62 C63 H63B 109.1 . .
H63A C63 H63B 107.8 . .
C63 C64 H64A 109.5 . .
C63 C64 H64B 109.5 . .
H64A C64 H64B 109.5 . .
C63 C64 H64C 109.5 . .
H64A C64 H64C 109.5 . .
H64B C64 H64C 109.5 . .
C66 C65 N6 116.47(10) . .
C66 C65 H65A 108.2 . .
N6 C65 H65A 108.2 . .
C66 C65 H65B 108.2 . .
N6 C65 H65B 108.2 . .
H65A C65 H65B 107.3 . .
C65 C66 C67 109.22(11) . .
C65 C66 H66A 109.8 . .
C67 C66 H66A 109.8 . .
C65 C66 H66B 109.8 . .
C67 C66 H66B 109.8 . .
H66A C66 H66B 108.3 . .
C68 C67 C66 112.11(12) . .
C68 C67 H67A 109.2 . .
C66 C67 H67A 109.2 . .
C68 C67 H67B 109.2 . .
C66 C67 H67B 109.2 . .
H67A C67 H67B 107.9 . .
C67 C68 H68A 109.5 . .
C67 C68 H68B 109.5 . .
H68A C68 H68B 109.5 . .
C67 C68 H68C 109.5 . .
H68A C68 H68C 109.5 . .
H68B C68 H68C 109.5 . .
C70 C69 N6 115.74(11) . .
C70 C69 H69A 108.3 . .
N6 C69 H69A 108.3 . .
C70 C69 H69B 108.3 . .
N6 C69 H69B 108.3 . .
H69A C69 H69B 107.4 . .
C69 C70 C71 109.36(13) . .
C69 C70 H70A 109.8 . .
C71 C70 H70A 109.8 . .
C69 C70 H70B 109.8 . .
C71 C70 H70B 109.8 . .
H70A C70 H70B 108.2 . .
C72 C71 C70 112.70(16) . .
C72 C71 H71A 109.1 . .
C70 C71 H71A 109.1 . .
C72 C71 H71B 109.1 . .
C70 C71 H71B 109.1 . .
H71A C71 H71B 107.8 . .
C71 C72 H72A 109.5 . .
C71 C72 H72B 109.5 . .
H72A C72 H72B 109.5 . .
C71 C72 H72C 109.5 . .
H72A C72 H72C 109.5 . .
H72B C72 H72C 109.5 . .
N6 C73 C74 115.38(10) . .
N6 C73 H73A 108.4 . .
C74 C73 H73A 108.4 . .
N6 C73 H73B 108.4 . .
C74 C73 H73B 108.4 . .
H73A C73 H73B 107.5 . .
C73 C74 C75 110.92(11) . .
C73 C74 H74A 109.5 . .
C75 C74 H74A 109.5 . .
C73 C74 H74B 109.5 . .
C75 C74 H74B 109.5 . .
H74A C74 H74B 108.0 . .
C76A C75 C74 120.7(3) . .
C74 C75 C76 110.43(14) . .
C74 C75 H75A 109.6 . .
C76 C75 H75A 109.6 . .
C74 C75 H75B 109.6 . .
C76 C75 H75B 109.6 . .
H75A C75 H75B 108.1 . .
C76A C75 H75C 107.2 . .
C74 C75 H75C 107.2 . .
C76A C75 H75D 107.2 . .
C74 C75 H75D 107.2 . .
H75C C75 H75D 106.8 . .
C75 C76 H76A 109.5 . .
C75 C76 H76B 109.5 . .
H76A C76 H76B 109.5 . .
C75 C76 H76C 109.5 . .
H76A C76 H76C 109.5 . .
H76B C76 H76C 109.5 . .
C75 C76A H76D 109.5 . .
C75 C76A H76E 109.5 . .
H76D C76A H76E 109.5 . .
C75 C76A H76F 109.5 . .
H76D C76A H76F 109.5 . .
H76E C76A H76F 109.5 . .
O5 C81 O6 120.16(8) . 2_655
O5 C81 O6 120.16(8) . .
O6 C81 O6 119.67(16) 2_655 .

loop_
_geom_bond_atom_site_label_1
_geom_bond_atom_site_label_2
_geom_bond_distance
_geom_bond_site_symmetry_2
N5 C21 1.394(9) .
N5 C21A 1.427(13) .
N5 C1 1.466(2) .
N5 C12 1.4669(17) 2_655
C1 C2 1.511(3) .
C1 H1A 0.9900 .
C1 H1B 0.9900 .
C2 N1 1.4510(18) .
C2 H2A 0.9900 .
C2 H2B 0.9900 .
N1 C3 1.3453(18) .
N1 H1 0.878(11) .
C3 O1 1.2376(17) .
C3 C4 1.5020(17) .
C4 C9 1.3899(17) .
C4 C5 1.3946(17) .
C5 C6 1.3969(18) .
C5 H5 0.9500 .
C6 C7 1.3967(18) .
C6 C13 1.5313(19) .
C7 C8 1.3902(17) .
C7 H7 0.9500 .
C8 C9 1.3969(17) .
C8 C10 1.5037(17) .
C9 H9 0.9500 .
C10 O2 1.2409(15) .
C10 N2 1.3435(16) .
N2 C11 1.4527(16) .
N2 H2 0.882(11) .
C11 C12 1.5287(19) .
C11 H11A 0.9900 .
C11 H11B 0.9900 .
C12 N5 1.4669(17) 2_655
C12 H12A 0.9900 .
C12 H12B 0.9900 .
C13 C16 1.520(2) .
C13 C14 1.526(3) .
C13 C15 1.548(3) .
C14 H14A 0.9800 .
C14 H14B 0.9800 .
C14 H14C 0.9800 .
C15 H15A 0.9800 .
C15 H15B 0.9800 .
C15 H15C 0.9800 .
C16 H16A 0.9800 .
C16 H16B 0.9800 .
C16 H16C 0.9800 .
C21 C22 1.518(10) .
C21 H21A 0.9900 .
C21 H21B 0.9900 .
C22 N3 1.452(7) .
C22 H22A 0.9900 .
C22 H22B 0.9900 .
N3 C23 1.335(8) .
N3 H3 0.882(14) .
C23 O3 1.247(9) .
C23 C24 1.500(8) .
C24 C29 1.391(11) .
C24 C25 1.399(9) .
C25 C26 1.390(6) .
C25 H25 0.9500 .
C26 C27 1.391(6) .
C26 C33 1.533(5) .
C27 C28 1.413(10) .
C27 H27 0.9500 .
C28 C29 1.401(11) .
C28 C30 1.494(8) .
C29 H29 0.9500 .
C30 O4 1.251(8) .
C30 N4 1.349(7) .
N4 C31 1.453(8) .
N4 H4 0.887(16) .
C31 C32 1.573(9) .
C31 H31A 0.9900 .
C31 H31B 0.9900 .
C32 N5 1.584(7) 2_655
C32 H32A 0.9900 .
C32 H32B 0.9900 .
C33 C35 1.518(7) .
C33 C36 1.528(6) .
C33 C34 1.548(7) .
C34 H34A 0.9800 .
C34 H34B 0.9800 .
C34 H34C 0.9800 .
C35 H35A 0.9800 .
C35 H35B 0.9800 .
C35 H35C 0.9800 .
C36 H36A 0.9800 .
C36 H36B 0.9800 .
C36 H36C 0.9800 .
C21A C22A 1.495(13) .
C21A H21C 0.9900 .
C21A H21D 0.9900 .
C22A N3A 1.459(13) .
C22A H22C 0.9900 .
C22A H22D 0.9900 .
N3A C23A 1.340(12) .
N3A H3A 0.873(16) .
C23A O3A 1.243(13) .
C23A C24A 1.509(12) .
C24A C29A 1.387(14) .
C24A C25A 1.400(13) .
C25A C26A 1.389(10) .
C25A H25A 0.9500 .
C26A C27A 1.397(10) .
C26A C33A 1.539(10) .
C27A C28A 1.401(13) .
C27A H27A 0.9500 .
C28A C29A 1.399(14) .
C28A C30A 1.493(12) .
C29A H29A 0.9500 .
C30A O4A 1.239(12) .
C30A N4A 1.338(11) .
N4A C31A 1.463(11) .
N4A H4A 0.883(16) .
C31A C32A 1.542(14) .
C31A H31C 0.9900 .
C31A H31D 0.9900 .
C32A N5 1.449(13) 2_655
C32A H32C 0.9900 .
C32A H32D 0.9900 .
C33A C36A 1.456(11) .
C33A C35A 1.508(13) .
C33A C34A 1.616(11) .
C34A H34D 0.9800 .
C34A H34E 0.9800 .
C34A H34F 0.9800 .
C35A H35D 0.9800 .
C35A H35E 0.9800 .
C35A H35F 0.9800 .
C36A H36D 0.9800 .
C36A H36E 0.9800 .
C36A H36F 0.9800 .
N6 C73 1.5176(17) .
N6 C69 1.5218(16) .
N6 C61 1.5229(17) .
N6 C65 1.5266(16) .
C61 C62 1.5191(18) .
C61 H61A 0.9900 .
C61 H61B 0.9900 .
C62 C63 1.5276(18) .
C62 H62A 0.9900 .
C62 H62B 0.9900 .
C63 C64 1.520(2) .
C63 H63A 0.9900 .
C63 H63B 0.9900 .
C64 H64A 0.9800 .
C64 H64B 0.9800 .
C64 H64C 0.9800 .
C65 C66 1.5162(19) .
C65 H65A 0.9900 .
C65 H65B 0.9900 .
C66 C67 1.5331(18) .
C66 H66A 0.9900 .
C66 H66B 0.9900 .
C67 C68 1.519(2) .
C67 H67A 0.9900 .
C67 H67B 0.9900 .
C68 H68A 0.9800 .
C68 H68B 0.9800 .
C68 H68C 0.9800 .
C69 C70 1.512(2) .
C69 H69A 0.9900 .
C69 H69B 0.9900 .
C70 C71 1.532(2) .
C70 H70A 0.9900 .
C70 H70B 0.9900 .
C71 C72 1.515(2) .
C71 H71A 0.9900 .
C71 H71B 0.9900 .
C72 H72A 0.9800 .
C72 H72B 0.9800 .
C72 H72C 0.9800 .
C73 C74 1.5224(19) .
C73 H73A 0.9900 .
C73 H73B 0.9900 .
C74 C75 1.525(2) .
C74 H74A 0.9900 .
C74 H74B 0.9900 .
C75 C76A 1.418(5) .
C75 C76 1.527(3) .
C75 H75A 0.9900 .
C75 H75B 0.9900 .
C75 H75C 0.9900 .
C75 H75D 0.9900 .
C76 H76A 0.9800 .
C76 H76B 0.9800 .
C76 H76C 0.9800 .
C76A H76D 0.9800 .
C76A H76E 0.9800 .
C76A H76F 0.9800 .
C81 O5 1.288(2) .
C81 O6 1.2918(13) 2_655
C81 O6 1.2918(13) .

loop_
_geom_hbond_atom_site_label_D
_geom_hbond_atom_site_label_H
_geom_hbond_atom_site_label_A
_geom_hbond_distance_DH
_geom_hbond_distance_HA
_geom_hbond_distance_DA
_geom_hbond_angle_DHA
_geom_hbond_site_symmetry_A
N1 H1 O5 0.878(11) 1.881(12) 2.7388(14) 165.2(16) .
N2 H2 O6 0.882(11) 1.888(11) 2.7538(15) 167.0(14) .
N3 H3 O6 0.882(14) 1.850(18) 2.717(12) 167(6) .
N4 H4 O6 0.887(16) 1.93(2) 2.790(10) 163(10) 2_655
N3A H3A O6 0.873(16) 1.77(4) 2.61(2) 161(12) .
N4A H4A O6 0.883(16) 2.13(5) 2.977(15) 161(15) 2_655
